data_2203407
loop_
_publ_author_name
'Yavuz K\"oysal'
'\,Samil I\,s\?ik'
'Nursabah Sar\?ikavakl\?i'
'Fatih Erduran'

_publ_section_title
;
 <i>anti</i>-1-(Benzylamino)glyoxime
;
_journal_issue 4
_journal_name_full 'Acta Crystallographica Section E'
_journal_page_first o515
_journal_page_last o516
_journal_paper_doi 10.1107/S1600536804004799
_journal_volume 60
_journal_year 2004
_chemical_formula_iupac 'C9 H11 N3 O2'
_chemical_formula_moiety 'C9 H11 N3 O2'
_chemical_formula_sum 'C9 H11 N3 O2'
_chemical_formula_weight 193.21
_chemical_name_systematic
;
anti-1-(Benzylamino)glyoxime
;
_space_group_IT_number 61
_symmetry_cell_setting orthorhombic
_symmetry_space_group_name_Hall '-P 2ac 2ab'
_symmetry_space_group_name_H-M 'P b c a'
_atom_sites_solution_hydrogens geom
_atom_sites_solution_primary direct
_atom_sites_solution_secondary difmap
_cell_angle_alpha 90.00
_cell_angle_beta 90.00
_cell_angle_gamma 90.00
_cell_formula_units_Z 8
_cell_length_a 11.6618(9)
_cell_length_b 8.8584(7)
_cell_length_c 19.163(2)
_cell_measurement_reflns_used 7310
_cell_measurement_temperature 293(2)
_cell_measurement_theta_max 25.39
_cell_measurement_theta_min 1.75
_cell_volume 1979.6(3)
_computing_cell_refinement X-AREA
_computing_data_collection 'X-AREA (Stoe & Cie,2002)'
_computing_data_reduction 'X-RED32 (Stoe & Cie, 2002)'
_computing_molecular_graphics 'ORTEPIII (Burnett & Johnson, 1996)'
_computing_publication_material 'WinGX (Farrugia, 1997) and PARST (Nardelli, 1995)'
_computing_structure_refinement SHELXL97
_computing_structure_solution 'SHELXS97 (Sheldrick, 1997)'
_diffrn_ambient_temperature 293(2)
_diffrn_detector_area_resol_mean 6.67
_diffrn_measured_fraction_theta_full 0.994
_diffrn_measured_fraction_theta_max 0.994
_diffrn_measurement_device_type 'STOE IPDS-II'
_diffrn_measurement_method '\w scan'
_diffrn_radiation_monochromator graphite
_diffrn_radiation_source 'fine-focus sealed tube'
_diffrn_radiation_type MoK\a
_diffrn_radiation_wavelength 0.71073
_diffrn_reflns_av_R_equivalents 0.0736
_diffrn_reflns_av_sigmaI/netI 0.0476
_diffrn_reflns_limit_h_max 14
_diffrn_reflns_limit_h_min -13
_diffrn_reflns_limit_k_max 10
_diffrn_reflns_limit_k_min -10
_diffrn_reflns_limit_l_max 23
_diffrn_reflns_limit_l_min -23
_diffrn_reflns_number 18058
_diffrn_reflns_theta_full 26.01
_diffrn_reflns_theta_max 26.01
_diffrn_reflns_theta_min 2.13
_exptl_absorpt_coefficient_mu 0.095
_exptl_absorpt_correction_type none
_exptl_absorpt_process_details '(X-RED32; Stoe & Cie, 2002)'
_exptl_crystal_colour yellow
_exptl_crystal_density_diffrn 1.297
_exptl_crystal_density_method 'not measured'
_exptl_crystal_description prism.
_exptl_crystal_F_000 816
_exptl_crystal_size_max 0.500
_exptl_crystal_size_mid 0.277
_exptl_crystal_size_min 0.110
_refine_diff_density_max 0.138
_refine_diff_density_min -0.106
_refine_ls_extinction_coef 0.0139(14)
_refine_ls_extinction_expression Fc^*^=kFc[1+0.001xFc^2^\l^3^/sin(2\q)]^-1/4^
_refine_ls_extinction_method SHELXL97
_refine_ls_goodness_of_fit_ref 0.799
_refine_ls_hydrogen_treatment 'see text'
_refine_ls_matrix_type full
_refine_ls_number_parameters 128
_refine_ls_number_reflns 1935
_refine_ls_number_restraints 0
_refine_ls_restrained_S_all 0.799
_refine_ls_R_factor_all 0.0733
_refine_ls_R_factor_gt 0.0341
_refine_ls_shift/su_max 0.000
_refine_ls_shift/su_mean 0.000
_refine_ls_structure_factor_coef Fsqd
_refine_ls_weighting_details 'calc w=1/[\s^2^(Fo^2^)+(0.0489P)^2^] where P=(Fo^2^+2Fc^2^)/3'
_refine_ls_weighting_scheme calc
_refine_ls_wR_factor_gt 0.0776
_refine_ls_wR_factor_ref 0.0853
_reflns_number_gt 1037
_reflns_number_total 1935
_reflns_threshold_expression I>2\s(I)
_cod_data_source_file cv6275.cif
_cod_data_source_block I
_cod_database_code 2203407
_cod_database_fobs_code 2203407

loop_
_symmetry_equiv_pos_as_xyz
'x, y, z'
'-x+1/2, -y, z+1/2'
'x+1/2, -y+1/2, -z'
'-x, y+1/2, -z+1/2'
'-x, -y, -z'
'x-1/2, y, -z-1/2'
'-x-1/2, y-1/2, z'
'x, -y-1/2, z-1/2'

loop_
_atom_site_label
_atom_site_fract_x
_atom_site_fract_y
_atom_site_fract_z
_atom_site_U_iso_or_equiv
_atom_site_adp_type
_atom_site_calc_flag
_atom_site_refinement_flags
_atom_site_occupancy
_atom_site_type_symbol
O2 0.14330(9) 0.00228(13) -0.51572(7) 0.0697(4) Uani d . 1 O
H2 0.1043 -0.0725 -0.5242 0.105 Uiso calc R 1 H
N3 0.47068(10) 0.24966(14) -0.54691(7) 0.0514(4) Uani d . 1 N
C8 0.42702(13) 0.12017(18) -0.56430(8) 0.0460(4) Uani d . 1 C
O1 0.58211(9) 0.26497(13) -0.57423(7) 0.0685(4) Uani d . 1 O
H1 0.6085 0.3472 -0.5629 0.103 Uiso calc R 1 H
N2 0.24940(11) -0.01170(14) -0.54828(7) 0.0512(4) Uani d . 1 N
N1 0.48424(11) 0.01693(15) -0.60172(7) 0.0573(4) Uani d . 1 N
H1A 0.5550 0.0369 -0.6102 0.069 Uiso calc R 1 H
C6 0.53391(14) -0.19577(18) -0.67379(8) 0.0503(4) Uani d . 1 C
C9 0.31152(14) 0.10144(19) -0.53772(9) 0.0564(5) Uani d . 1 C
H9 0.2813 0.1792 -0.5108 0.068 Uiso calc R 1 H
C7 0.44121(14) -0.12495(18) -0.62975(10) 0.0619(5) Uani d . 1 C
H7A 0.3735 -0.1067 -0.6579 0.074 Uiso calc R 1 H
H7B 0.4204 -0.1923 -0.5919 0.074 Uiso calc R 1 H
C5 0.55686(16) -0.1436(2) -0.74013(10) 0.0669(5) Uani d . 1 C
H5 0.5127 -0.0660 -0.7587 0.080 Uiso calc R 1 H
C1 0.59996(17) -0.3114(2) -0.64838(10) 0.0703(5) Uani d . 1 C
H1B 0.5858 -0.3489 -0.6039 0.084 Uiso calc R 1 H
C3 0.70875(19) -0.3178(3) -0.75312(14) 0.0837(7) Uani d . 1 C
H3 0.7681 -0.3580 -0.7797 0.100 Uiso calc R 1 H
C4 0.64410(19) -0.2048(3) -0.77915(11) 0.0769(6) Uani d . 1 C
H4 0.6586 -0.1681 -0.8237 0.092 Uiso calc R 1 H
C2 0.68741(18) -0.3730(3) -0.68810(13) 0.0873(7) Uani d . 1 C
H2A 0.7314 -0.4518 -0.6704 0.105 Uiso calc R 1 H

loop_
_atom_site_aniso_label
_atom_site_aniso_U_11
_atom_site_aniso_U_22
_atom_site_aniso_U_33
_atom_site_aniso_U_12
_atom_site_aniso_U_13
_atom_site_aniso_U_23
O2 0.0516(7) 0.0558(7) 0.1019(10) -0.0096(6) 0.0264(6) -0.0264(7)
N3 0.0402(7) 0.0501(8) 0.0640(9) -0.0032(6) 0.0020(7) -0.0112(7)
C8 0.0441(9) 0.0436(9) 0.0504(9) 0.0023(8) -0.0034(7) -0.0055(7)
O1 0.0457(7) 0.0647(8) 0.0952(9) -0.0119(6) 0.0088(6) -0.0231(7)
N2 0.0438(7) 0.0482(8) 0.0614(8) -0.0004(7) 0.0066(6) -0.0069(7)
N1 0.0446(8) 0.0517(8) 0.0756(10) -0.0027(7) 0.0056(7) -0.0224(7)
C6 0.0500(10) 0.0482(9) 0.0528(10) -0.0033(8) 0.0012(8) -0.0128(8)
C9 0.0539(10) 0.0445(9) 0.0707(12) -0.0014(9) 0.0105(9) -0.0152(9)
C7 0.0569(11) 0.0515(10) 0.0772(12) -0.0030(9) 0.0072(9) -0.0203(9)
C5 0.0728(13) 0.0650(12) 0.0630(12) 0.0011(10) -0.0022(10) 0.0004(9)
C1 0.0807(14) 0.0699(12) 0.0604(11) 0.0133(11) 0.0041(10) -0.0016(10)
C3 0.0726(15) 0.0826(15) 0.0958(18) -0.0039(13) 0.0240(12) -0.0328(14)
C4 0.0899(15) 0.0836(15) 0.0573(12) -0.0155(13) 0.0173(11) -0.0119(11)
C2 0.0770(15) 0.0814(15) 0.1034(18) 0.0280(12) 0.0000(13) -0.0105(13)

loop_
_atom_type_symbol
_atom_type_description
_atom_type_scat_dispersion_real
_atom_type_scat_dispersion_imag
_atom_type_scat_source
C C 0.0033 0.0016 'International Tables Vol C Tables 4.2.6.8 and 6.1.1.4'
N N 0.0061 0.0033 'International Tables Vol C Tables 4.2.6.8 and 6.1.1.4'
H H 0.0000 0.0000 'International Tables Vol C Tables 4.2.6.8 and 6.1.1.4'
O O 0.0106 0.0060 'International Tables Vol C Tables 4.2.6.8 and 6.1.1.4'

loop_
_geom_angle_atom_site_label_1
_geom_angle_atom_site_label_2
_geom_angle_atom_site_label_3
_geom_angle
_geom_angle_publ_flag
N2 O2 H2 109.5 ?
C8 N3 O1 110.59(12) yes
N3 C8 N1 123.02(14) ?
N3 C8 C9 112.04(14) ?
N1 C8 C9 124.94(15) ?
N3 O1 H1 109.5 ?
C9 N2 O2 111.75(13) yes
C8 N1 C7 127.94(13) yes
C8 N1 H1A 116.0 ?
C7 N1 H1A 116.0 ?
C1 C6 C5 117.96(16) ?
C1 C6 C7 120.98(16) ?
C5 C6 C7 121.04(16) ?
N2 C9 C8 124.89(15) ?
N2 C9 H9 117.6 ?
C8 C9 H9 117.6 ?
N1 C7 C6 108.57(13) ?
N1 C7 H7A 110.0 ?
C6 C7 H7A 110.0 ?
N1 C7 H7B 110.0 ?
C6 C7 H7B 110.0 ?
H7A C7 H7B 108.4 ?
C4 C5 C6 120.88(19) ?
C4 C5 H5 119.6 ?
C6 C5 H5 119.6 ?
C6 C1 C2 120.87(19) ?
C6 C1 H1B 119.6 ?
C2 C1 H1B 119.6 ?
C4 C3 C2 120.2(2) ?
C4 C3 H3 119.9 ?
C2 C3 H3 119.9 ?
C3 C4 C5 120.4(2) ?
C3 C4 H4 119.8 ?
C5 C4 H4 119.8 ?
C3 C2 C1 119.7(2) ?
C3 C2 H2A 120.1 ?
C1 C2 H2A 120.1 ?

loop_
_geom_bond_atom_site_label_1
_geom_bond_atom_site_label_2
_geom_bond_distance
_geom_bond_publ_flag
O2 N2 1.3912(16) yes
O2 H2 0.8200 ?
N3 C8 1.2986(18) yes
N3 O1 1.4075(16) yes
C8 N1 1.3400(19) yes
C8 C9 1.449(2) ?
O1 H1 0.8200 ?
N2 C9 1.2532(19) yes
N1 C7 1.456(2) yes
N1 H1A 0.8600 ?
C6 C1 1.371(2) ?
C6 C5 1.379(2) ?
C6 C7 1.508(2) ?
C9 H9 0.9300 ?
C7 H7A 0.9700 ?
C7 H7B 0.9700 ?
C5 C4 1.374(3) ?
C5 H5 0.9300 ?
C1 C2 1.385(3) ?
C1 H1B 0.9300 ?
C3 C4 1.349(3) ?
C3 C2 1.362(3) ?
C3 H3 0.9300 ?
C4 H4 0.9300 ?
C2 H2A 0.9300 ?

loop_
_geom_hbond_atom_site_label_D
_geom_hbond_atom_site_label_H
_geom_hbond_atom_site_label_A
_geom_hbond_site_symmetry_A
_geom_hbond_distance_DH
_geom_hbond_distance_HA
_geom_hbond_distance_DA
_geom_hbond_angle_DHA
O1 H1 O2 3_554 0.82 2.05 2.7805(16) 148
O2 H2 N3 7_655 0.82 1.85 2.6705(17) 174
N1 H1A O1 . 0.86 2.16 2.5314(17) 106

loop_
_geom_torsion_atom_site_label_1
_geom_torsion_atom_site_label_2
_geom_torsion_atom_site_label_3
_geom_torsion_atom_site_label_4
_geom_torsion
_geom_torsion_publ_flag
O1 N3 C8 N1 1.5(2) yes
O1 N3 C8 C9 -179.26(13) yes
N3 C8 N1 C7 -173.74(16) ?
C9 C8 N1 C7 7.2(3) yes
O2 N2 C9 C8 179.56(15) yes
N3 C8 C9 N2 178.43(15) ?
N1 C8 C9 N2 -2.4(3) ?
C8 N1 C7 C6 174.75(15) yes
C1 C6 C7 N1 101.08(18) ?
C5 C6 C7 N1 -77.2(2) ?
C1 C6 C5 C4 -0.7(3) ?
C7 C6 C5 C4 177.63(16) ?
C5 C6 C1 C2 0.4(3) ?
C7 C6 C1 C2 -177.93(17) ?
C2 C3 C4 C5 0.6(3) ?
C6 C5 C4 C3 0.2(3) ?
C4 C3 C2 C1 -0.8(3) ?
C6 C1 C2 C3 0.4(3) ?

loop_
_cod_related_entry_id
_cod_related_entry_database
_cod_related_entry_code
1 ChemSpider 21174400
